data_2008658
loop_
_publ_author_name
'Kooijman, Huub'
'Kaagman, Jan Willem'
'Mach, Karel'
'Spek, Anthony L.'
'Schreurs, Antoine M.M.'
'Haarman, Hendrikus F.'
'Vrieze, Kees'
'Elsevier, Cornelis J.'

_publ_section_title
'[2,6-Bis(<i>N</i>-<i>tert</i>-butyliminomethyl)pyridine-\k^3^<i>N</i>](phenolato-\k<i>O</i>)rhodium(I)'
_journal_issue 7
_journal_name_full 'Acta Crystallographica Section C'
_journal_page_first 1052
_journal_page_last 1054
_journal_paper_doi 10.1107/S0108270199003868
_journal_volume 55
_journal_year 1999
_chemical_formula_iupac '[Rh (C6 H5 O1) (C15 H23 N3)]'
_chemical_formula_moiety 'C21 H28 N3 O Rh'
_chemical_formula_sum 'C21 H28 N3 O Rh'
_chemical_formula_weight 441.38
_chemical_name_systematic
;
{\m-2,6-Bis(N-tert-butyliminomethylene)pyridine}rhodium(I) phenoxide
;
_space_group_IT_number 86
_symmetry_cell_setting tetragonal
_symmetry_space_group_name_Hall '-P 4bc'
_symmetry_space_group_name_H-M 'P 42/n :2'
_cell_angle_alpha 90
_cell_angle_beta 90
_cell_angle_gamma 90
_cell_formula_units_Z 8
_cell_length_a 20.412(3)
_cell_length_b 20.412(3)
_cell_length_c 10.482(2)
_cell_measurement_reflns_used 150
_cell_measurement_temperature 120
_cell_measurement_theta_max 20
_cell_measurement_theta_min 2
_cell_volume 4367.3(12)
_computing_cell_refinement 'DirAx (Duisenberg, 1992)'
_computing_data_collection 'COLLECT (Nonius, 1998)'
_computing_data_reduction 'EVAL14 (Duisenberg, 1998)'
_computing_molecular_graphics 'PLATON (Spek, 1990)'
_computing_publication_material PLATON
_computing_structure_refinement 'SHELXL97 (Sheldrick, 1997)'
_computing_structure_solution 'SHELXS86 (Sheldrick, 1990)'
_diffrn_ambient_temperature 120
_diffrn_detector_area_resol_mean 18.4
_diffrn_measured_fraction_theta_full 1.0
_diffrn_measured_fraction_theta_max 1.0
_diffrn_measurement_device_type 'Nonius Kappa-CCD'
_diffrn_measurement_method 'Area-detector \f and \w scans'
_diffrn_radiation_monochromator graphite
_diffrn_radiation_source 'sealed tube'
_diffrn_radiation_type MoK\a
_diffrn_radiation_wavelength 0.71073
_diffrn_reflns_av_R_equivalents 0.046
_diffrn_reflns_av_sigmaI/netI 0.0207
_diffrn_reflns_limit_h_max 24
_diffrn_reflns_limit_h_min -24
_diffrn_reflns_limit_k_max 23
_diffrn_reflns_limit_k_min -23
_diffrn_reflns_limit_l_max 12
_diffrn_reflns_limit_l_min -12
_diffrn_reflns_number 19786
_diffrn_reflns_reduction_process
;
 ?
;
_diffrn_reflns_theta_full 25
_diffrn_reflns_theta_max 25
_diffrn_reflns_theta_min 2.40
_diffrn_standards_number 0
_exptl_absorpt_coefficient_mu 0.80
_exptl_absorpt_correction_type none
_exptl_crystal_colour 'dark red'
_exptl_crystal_density_diffrn 1.343
_exptl_crystal_density_method 'not measured'
_exptl_crystal_description block
_exptl_crystal_F_000 1824
_exptl_crystal_size_max 0.20
_exptl_crystal_size_mid 0.15
_exptl_crystal_size_min 0.15
_refine_diff_density_max 0.81
_refine_diff_density_min -0.62
_refine_ls_extinction_method none
_refine_ls_goodness_of_fit_ref 1.454
_refine_ls_hydrogen_treatment constr
_refine_ls_matrix_type full
_refine_ls_number_constraints 0
_refine_ls_number_parameters 241
_refine_ls_number_reflns 3848
_refine_ls_number_restraints 0
_refine_ls_restrained_S_all 1.454
_refine_ls_R_factor_all 0.060
_refine_ls_R_factor_gt 0.057
_refine_ls_shift/su_max <0.001
_refine_ls_shift/su_mean 0.000
_refine_ls_structure_factor_coef Fsqd
_refine_ls_weighting_details 'w = 1/[\s^2^(F~o~^2^)+(0.0076P)^2^+21.4166P] where P = (F~o~^2^+2F~c~^2^)/3'
_refine_ls_weighting_scheme sigma
_refine_ls_wR_factor_ref 0.123
_reflns_number_gt 3685
_reflns_number_total 3848
_reflns_threshold_expression I>2\s(I)
_cod_data_source_file bm1325.cif
_cod_data_source_block s1654
_cod_depositor_comments
;
The following automatic conversions were performed:
'_symmetry_cell_setting' value 'Tetragonal' changed to 'tetragonal'
according to '/home/saulius/struct/CIF-dictionaries/cif_core.dic'
dictionary named 'cif_core.dic' version 2.4.1 from 2010-06-29.

Automatic conversion script
Id: cif_fix_enum 1527 2010-12-29 10:47:43Z saulius 

The following automatic conversions were performed:

'_symmetry_cell_setting' value 'Tetragonal' changed to 'tetragonal'
according to /home/saulius/struct/CIF-dictionaries/cif_core.dic
dictionary named 'cif_core.dic' version 2.4.1 from 2010-06-29.

Automatic conversion script
Id: cif_fix_values 1715 2011-07-08 13:25:40Z adriana 
;
_cod_original_cell_volume 4367.1(12)
_cod_original_sg_symbol_H-M 'P 42/n'
_cod_database_code 2008658

loop_
_symmetry_equiv_pos_as_xyz
x,y,z
1/2+y,-x,1/2+z
1/2-x,1/2-y,z
-y,1/2+x,1/2+z
-x,-y,-z
1/2-y,x,1/2-z
1/2+x,1/2+y,-z
y,1/2-x,1/2-z

loop_
_atom_site_aniso_label
_atom_site_aniso_U_11
_atom_site_aniso_U_22
_atom_site_aniso_U_33
_atom_site_aniso_U_12
_atom_site_aniso_U_13
_atom_site_aniso_U_23
Rh1 0.0162(2) 0.0182(2) 0.0299(2) -0.0003(2) 0.0009(2) 0.0072(2)
O1 0.0182(17) 0.032(2) 0.033(2) -0.0060(15) -0.0023(16) 0.0138(17)
N1 0.0148(19) 0.019(2) 0.024(2) -0.0026(16) 0.0006(17) 0.0069(17)
N2 0.018(2) 0.021(2) 0.034(3) 0.0012(17) 0.0029(19) 0.005(2)
N3 0.023(2) 0.018(2) 0.038(3) 0.0004(17) 0.002(2) 0.008(2)
C1 0.017(2) 0.020(2) 0.028(3) 0.0016(19) 0.003(2) 0.004(2)
C2 0.022(3) 0.021(3) 0.031(3) 0.001(2) 0.002(2) 0.008(2)
C3 0.028(3) 0.032(3) 0.024(3) 0.004(2) -0.004(2) 0.006(2)
C4 0.029(3) 0.024(3) 0.033(3) 0.001(2) -0.003(3) -0.003(2)
C5 0.019(2) 0.021(3) 0.033(3) -0.003(2) 0.001(2) 0.001(2)
C6 0.023(3) 0.017(2) 0.031(3) 0.003(2) 0.004(2) 0.004(2)
C7 0.034(3) 0.024(3) 0.027(3) 0.004(2) 0.001(2) 0.001(2)
C8 0.042(4) 0.032(3) 0.052(4) -0.003(3) -0.015(3) -0.003(3)
C9 0.054(4) 0.033(3) 0.034(4) 0.004(3) 0.005(3) 0.001(3)
C10 0.028(3) 0.022(3) 0.030(3) -0.001(2) -0.002(2) -0.001(2)
C11 0.050(4) 0.026(3) 0.038(4) 0.004(3) -0.007(3) -0.006(3)
C12 0.031(3) 0.020(3) 0.039(4) 0.005(2) -0.003(3) 0.003(2)
C13 0.067(5) 0.026(3) 0.051(4) 0.019(3) 0.000(4) 0.003(3)
C14 0.030(3) 0.035(3) 0.072(5) 0.010(3) -0.007(3) 0.009(3)
C15 0.049(4) 0.023(3) 0.033(3) -0.005(3) -0.008(3) 0.006(3)
C16 0.019(2) 0.018(2) 0.028(3) 0.001(2) -0.001(2) 0.003(2)
C17 0.020(3) 0.032(3) 0.036(3) -0.001(2) -0.001(2) 0.009(3)
C18 0.037(3) 0.040(3) 0.033(3) 0.006(3) 0.003(3) 0.013(3)
C19 0.043(3) 0.027(3) 0.031(3) -0.007(3) 0.011(3) 0.005(3)
C20 0.024(3) 0.024(3) 0.036(3) -0.008(2) 0.009(2) -0.004(2)
C21 0.024(3) 0.032(3) 0.024(3) -0.003(2) -0.002(2) 0.003(2)

loop_
_atom_site_label
_atom_site_fract_x
_atom_site_fract_y
_atom_site_fract_z
_atom_site_U_iso_or_equiv
_atom_site_thermal_displace_type
_atom_site_occupancy
Rh1 0.13437(2) 0.04874(2) 0.81094(4) 0.02140(10) Uani 1.000
O1 0.17771(17) 0.01761(18) 0.9767(4) 0.0277(11) Uani 1.000
N1 0.09681(19) 0.0794(2) 0.6562(4) 0.0193(11) Uani 1.000
N2 0.1165(2) 0.1468(2) 0.8560(5) 0.0243(14) Uani 1.000
N3 0.1383(2) -0.0366(2) 0.6990(5) 0.0263(14) Uani 1.000
C1 0.0771(2) 0.1431(2) 0.6464(5) 0.0217(14) Uani 1.000
C2 0.0488(2) 0.1666(3) 0.5338(5) 0.0247(17) Uani 1.000
C3 0.0410(3) 0.1238(3) 0.4317(5) 0.0280(17) Uani 1.000
C4 0.0617(3) 0.0592(3) 0.4425(6) 0.0287(17) Uani 1.000
C5 0.0889(2) 0.0378(2) 0.5551(5) 0.0243(16) Uani 1.000
C6 0.0901(2) 0.1788(2) 0.7634(5) 0.0237(16) Uani 1.000
C7 0.1305(3) 0.1818(3) 0.9801(6) 0.0283(17) Uani 1.000
C8 0.2026(3) 0.1703(3) 1.0109(7) 0.042(2) Uani 1.000
C9 0.0862(3) 0.1505(3) 1.0803(6) 0.040(2) Uani 1.000
C10 0.1142(3) -0.0268(3) 0.5867(6) 0.0267(17) Uani 1.000
C11 0.1165(3) 0.2555(3) 0.9739(6) 0.038(2) Uani 1.000
C12 0.1657(3) -0.1033(3) 0.7296(6) 0.0300(19) Uani 1.000
C13 0.1708(4) -0.1491(3) 0.6148(7) 0.048(2) Uani 1.000
C14 0.2342(3) -0.0918(3) 0.7851(8) 0.046(2) Uani 1.000
C15 0.1201(3) -0.1344(3) 0.8291(6) 0.0350(19) Uani 1.000
C16 0.1507(2) -0.0170(2) 1.0698(5) 0.0217(14) Uani 1.000
C17 0.1901(3) -0.0466(3) 1.1632(6) 0.0293(17) Uani 1.000
C18 0.1627(3) -0.0851(3) 1.2576(6) 0.0367(17) Uani 1.000
C19 0.0954(3) -0.0952(3) 1.2634(6) 0.0337(17) Uani 1.000
C20 0.0558(3) -0.0658(3) 1.1732(6) 0.0280(17) Uani 1.000
C21 0.0824(3) -0.0271(3) 1.0785(5) 0.0267(17) Uani 1.000
H2 0.03550 0.21010 0.52740 0.0300 Uiso 1.000
H3 0.02190 0.13850 0.35640 0.0340 Uiso 1.000
H4 0.05710 0.03060 0.37400 0.0340 Uiso 1.000
H6 0.07970 0.22300 0.77120 0.0290 Uiso 1.000
H8A 0.21320 0.19100 1.09050 0.0630 Uiso 1.000
H8B 0.22930 0.18860 0.94430 0.0630 Uiso 1.000
H8C 0.21080 0.12410 1.01720 0.0630 Uiso 1.000
H9A 0.09360 0.17110 1.16140 0.0600 Uiso 1.000
H9B 0.09600 0.10460 1.08670 0.0600 Uiso 1.000
H9C 0.04120 0.15610 1.05590 0.0600 Uiso 1.000
H10 0.11310 -0.06050 0.52710 0.0320 Uiso 1.000
H11A 0.13280 0.27630 1.04970 0.0570 Uiso 1.000
H11B 0.07010 0.26260 0.96740 0.0570 Uiso 1.000
H11C 0.13780 0.27390 0.90050 0.0570 Uiso 1.000
H13A 0.19840 -0.12960 0.55120 0.0720 Uiso 1.000
H13B 0.12790 -0.15630 0.57980 0.0720 Uiso 1.000
H13C 0.18920 -0.19020 0.64120 0.0720 Uiso 1.000
H14A 0.25310 -0.13300 0.80940 0.0680 Uiso 1.000
H14B 0.23100 -0.06400 0.85870 0.0680 Uiso 1.000
H14C 0.26140 -0.07120 0.72210 0.0680 Uiso 1.000
H15A 0.11690 -0.10620 0.90200 0.0520 Uiso 1.000
H15B 0.13750 -0.17610 0.85480 0.0520 Uiso 1.000
H15C 0.07740 -0.14050 0.79250 0.0520 Uiso 1.000
H17 0.23520 -0.04010 1.16160 0.0350 Uiso 1.000
H18 0.18970 -0.10450 1.31810 0.0440 Uiso 1.000
H19 0.07740 -0.12140 1.32690 0.0400 Uiso 1.000
H20 0.01070 -0.07210 1.17630 0.0340 Uiso 1.000
H21 0.05480 -0.00720 1.01930 0.0320 Uiso 1.000

loop_
_atom_type_symbol
_atom_type_description
_atom_type_scat_dispersion_real
_atom_type_scat_dispersion_imag
_atom_type_scat_source
Rh Rh -1.1178 0.9187 'International Tables Vol C Tables 4.2.6.8 and 6.1.1.4'
O O 0.0106 0.0060 'International Tables Vol C Tables 4.2.6.8 and 6.1.1.4'
N N 0.0061 0.0033 'International Tables Vol C Tables 4.2.6.8 and 6.1.1.4'
H H 0.0000 0.0000 'International Tables Vol C Tables 4.2.6.8 and 6.1.1.4'
C C 0.0033 0.0016 'International Tables Vol C Tables 4.2.6.8 and 6.1.1.4'

loop_
_geom_angle_atom_site_label_1
_geom_angle_atom_site_label_2
_geom_angle_atom_site_label_3
_geom_angle
_geom_angle_publ_flag
O1 Rh1 N1 178.02(16) yes
O1 Rh1 N2 100.41(17) yes
O1 Rh1 N3 101.52(17) yes
N1 Rh1 N2 78.87(19) yes
N1 Rh1 N3 79.15(18) yes
N2 Rh1 N3 157.99(19) yes
Rh1 O1 C16 127.6(3) yes
Rh1 N1 C1 119.8(3) no
Rh1 N1 C5 120.3(3) no
C1 N1 C5 119.9(4) no
Rh1 N2 C6 112.9(4) no
Rh1 N2 C7 127.9(4) no
C6 N2 C7 119.2(4) yes
Rh1 N3 C10 111.5(4) no
Rh1 N3 C12 130.1(4) no
C10 N3 C12 118.4(5) yes
N1 C1 C2 120.8(5) no
N1 C1 C6 111.2(4) no
C2 C1 C6 128.1(4) no
C1 C2 C3 118.8(5) no
C2 C3 C4 119.9(5) no
C3 C4 C5 119.6(5) no
N1 C5 C4 121.0(4) no
N1 C5 C10 110.2(4) no
C4 C5 C10 128.8(5) no
N2 C6 C1 117.3(4) no
N2 C7 C8 107.0(5) no
N2 C7 C9 106.4(5) no
N2 C7 C11 113.1(5) no
C8 C7 C9 111.2(5) no
C8 C7 C11 109.9(5) no
C9 C7 C11 109.2(5) no
N3 C10 C5 118.9(5) no
N3 C12 C13 114.3(5) no
N3 C12 C14 106.3(5) no
N3 C12 C15 107.1(5) no
C13 C12 C14 109.3(6) no
C13 C12 C15 108.9(5) no
C14 C12 C15 111.0(5) no
O1 C16 C17 120.3(4) no
O1 C16 C21 122.4(4) no
C17 C16 C21 117.2(5) no
C16 C17 C18 120.8(5) no
C17 C18 C19 121.0(6) no
C18 C19 C20 118.9(6) no
C19 C20 C21 120.7(6) no
C16 C21 C20 121.2(5) no
C1 C2 H2 120.55 no
C3 C2 H2 120.69 no
C2 C3 H3 119.89 no
C4 C3 H3 120.19 no
C3 C4 H4 120.14 no
C5 C4 H4 120.25 no
N2 C6 H6 121.40 no
C1 C6 H6 121.30 no
C7 C8 H8A 109.50 no
C7 C8 H8B 109.49 no
C7 C8 H8C 109.51 no
H8A C8 H8B 109.42 no
H8A C8 H8C 109.47 no
H8B C8 H8C 109.44 no
C7 C9 H9A 109.43 no
C7 C9 H9B 109.46 no
C7 C9 H9C 109.49 no
H9A C9 H9B 109.42 no
H9A C9 H9C 109.52 no
H9B C9 H9C 109.51 no
N3 C10 H10 120.48 no
C5 C10 H10 120.62 no
C7 C11 H11A 109.53 no
C7 C11 H11B 109.57 no
C7 C11 H11C 109.48 no
H11A C11 H11B 109.49 no
H11A C11 H11C 109.46 no
H11B C11 H11C 109.31 no
C12 C13 H13A 109.49 no
C12 C13 H13B 109.41 no
C12 C13 H13C 109.54 no
H13A C13 H13B 109.47 no
H13A C13 H13C 109.46 no
H13B C13 H13C 109.45 no
C12 C14 H14A 109.47 no
C12 C14 H14B 109.48 no
C12 C14 H14C 109.49 no
H14A C14 H14B 109.39 no
H14A C14 H14C 109.51 no
H14B C14 H14C 109.47 no
C12 C15 H15A 109.54 no
C12 C15 H15B 109.43 no
C12 C15 H15C 109.42 no
H15A C15 H15B 109.48 no
H15A C15 H15C 109.53 no
H15B C15 H15C 109.43 no
C16 C17 H17 119.54 no
C18 C17 H17 119.64 no
C17 C18 H18 119.42 no
C19 C18 H18 119.55 no
C18 C19 H19 120.47 no
C20 C19 H19 120.59 no
C19 C20 H20 119.69 no
C21 C20 H20 119.59 no
C16 C21 H21 119.37 no
C20 C21 H21 119.40 no

loop_
_geom_bond_atom_site_label_1
_geom_bond_atom_site_label_2
_geom_bond_site_symmetry_1
_geom_bond_site_symmetry_2
_geom_bond_distance
_geom_bond_publ_flag
Rh1 O1 . . 2.051(4) yes
Rh1 N1 . . 1.900(4) yes
Rh1 N2 . . 2.089(4) yes
Rh1 N3 . . 2.102(5) yes
O1 C16 . . 1.325(6) yes
N1 C1 . . 1.365(6) no
N1 C5 . . 1.368(6) no
N2 C6 . . 1.288(7) yes
N2 C7 . . 1.511(8) no
N3 C10 . . 1.291(8) yes
N3 C12 . . 1.506(7) no
C1 C2 . . 1.399(7) no
C1 C6 . . 1.451(7) no
C2 C3 . . 1.391(8) no
C3 C4 . . 1.389(9) no
C4 C5 . . 1.376(8) no
C5 C10 . . 1.454(7) no
C7 C8 . . 1.525(9) no
C7 C9 . . 1.526(9) no
C7 C11 . . 1.533(9) no
C12 C13 . . 1.527(9) no
C12 C14 . . 1.533(9) no
C12 C15 . . 1.535(9) no
C16 C17 . . 1.404(8) no
C16 C21 . . 1.412(7) no
C17 C18 . . 1.382(9) no
C18 C19 . . 1.390(9) no
C19 C20 . . 1.381(9) no
C20 C21 . . 1.380(8) no
C2 H2 . . 0.9309 no
C3 H3 . . 0.9301 no
C4 H4 . . 0.9301 no
C6 H6 . . 0.9304 no
C8 H8A . . 0.9600 no
C8 H8B . . 0.9612 no
C8 H8C . . 0.9600 no
C9 H9A . . 0.9604 no
C9 H9B . . 0.9604 no
C9 H9C . . 0.9603 no
C10 H10 . . 0.9295 no
C11 H11A . . 0.9603 no
C11 H11B . . 0.9606 no
C11 H11C . . 0.9602 no
C13 H13A . . 0.9593 no
C13 H13B . . 0.9607 no
C13 H13C . . 0.9599 no
C14 H14A . . 0.9597 no
C14 H14B . . 0.9599 no
C14 H14C . . 0.9598 no
C15 H15A . . 0.9589 no
C15 H15B . . 0.9608 no
C15 H15C . . 0.9604 no
C17 H17 . . 0.9302 no
C18 H18 . . 0.9288 no
C19 H19 . . 0.9295 no
C20 H20 . . 0.9301 no
C21 H21 . . 0.9314 no

loop_
_geom_contact_atom_site_label_1
_geom_contact_atom_site_label_2
_geom_contact_distance
_geom_contact_site_symmetry_2
_geom_contact_publ_flag
Rh1 C6 3.983(4) 6_556 no
Rh1 C11 3.985(6) 6_556 no
Rh1 C20 3.901(6) 5_557 no
Rh1 H15A 3.3228 . no
Rh1 H21 2.9516 . no
Rh1 H14B 3.0720 . no
Rh1 H20 3.0023 5_557 no
Rh1 H8C 3.0780 . no
Rh1 H9B 3.2044 . no
Rh1 H2 3.6087 6_556 no
Rh1 H6 3.1010 6_556 no
Rh1 H11B 3.6228 6_556 no
Rh1 H11C 3.4238 6_556 no
O1 C8 3.178(7) . no
O1 C14 3.217(8) . no
O1 C2 3.243(7) 6_556 no
O1 H9B 2.6952 . no
O1 H14B 2.3427 . no
O1 H8C 2.3154 . no
O1 H2 2.3194 6_556 no
N1 C11 3.394(7) 6_556 no
N1 H20 2.8144 5_557 no
C2 O1 3.243(7) 8_556 no
C5 C11 3.572(7) 6_556 no
C6 Rh1 3.983(4) 8_556 no
C8 O1 3.178(7) . no
C11 C5 3.572(7) 8_556 no
C11 Rh1 3.985(6) 8_556 no
C11 N1 3.394(7) 8_556 no
C14 C19 3.490(9) 2_554 no
C14 O1 3.217(8) . no
C15 C16 3.535(8) . no
C15 C21 3.496(8) . no
C16 C15 3.535(8) . no
C19 C14 3.490(9) 4_545 no
C20 Rh1 3.901(6) 5_557 no
C21 C15 3.496(8) . no
C1 H11C 3.0828 6_556 no
C1 H20 2.9608 5_557 no
C2 H8C 2.9851 8_556 no
C6 H11B 2.7686 . no
C6 H20 3.0621 5_557 no
C6 H11C 2.6041 . no
C10 H13B 2.6591 . no
C10 H13A 2.7378 . no
C11 H6 2.3492 . no
C13 H10 2.3458 . no
C14 H19 2.9943 2_554 no
C16 H14B 2.9160 . no
C16 H9B 2.7274 . no
C16 H15A 2.6239 . no
C18 H10 3.0426 1_556 no
C19 H10 2.8762 1_556 no
C19 H4 2.9239 1_556 no
C19 H14C 2.9999 4_545 no
C20 H4 2.8814 1_556 no
C21 H9B 2.7039 . no
C21 H15A 2.5545 . no
C21 H21 3.0633 5_557 no
H2 Rh1 3.6087 8_556 no
H2 O1 2.3194 8_556 no
H2 H8C 2.4690 8_556 no
H3 H15C 2.5585 5_556 no
H4 C19 2.9239 1_554 no
H4 C20 2.8814 1_554 no
H6 C11 2.3492 . no
H6 H11B 2.2184 . no
H6 H11C 2.0791 . no
H6 Rh1 3.1011 8_556 no
H8A H9A 2.5840 . no
H8A H11A 2.4306 . no
H8B H11C 2.5944 . no
H8C Rh1 3.0780 . no
H8C O1 2.3154 . no
H8C H9B 2.4860 . no
H8C C2 2.9851 6_556 no
H8C H2 2.4690 6_556 no
H9A H8A 2.5840 . no
H9A H11A 2.5734 . no
H9B Rh1 3.2044 . no
H9B O1 2.6952 . no
H9B C16 2.7274 . no
H9B C21 2.7039 . no
H9B H8C 2.4860 . no
H9B H21 2.5326 . no
H9C H11B 2.4360 . no
H10 C13 2.3458 . no
H10 C18 3.0426 1_554 no
H10 C19 2.8762 1_554 no
H10 H13A 2.2550 . no
H10 H13B 2.0543 . no
H10 H19 2.5456 1_554 no
H11A H8A 2.4306 . no
H11A H9A 2.5734 . no
H11B C6 2.7686 . no
H11B H6 2.2184 . no
H11B H9C 2.4360 . no
H11B Rh1 3.6229 8_556 no
H11C C6 2.6041 . no
H11C H6 2.0791 . no
H11C H8B 2.5944 . no
H11C Rh1 3.4238 8_556 no
H11C C1 3.0828 8_556 no
H13A C10 2.7378 . no
H13A H10 2.2550 . no
H13A H14C 2.5067 . no
H13A H18 2.5028 1_554 no
H13B C10 2.6591 . no
H13B H10 2.0543 . no
H13B H15C 2.4774 . no
H13C H14A 2.4845 . no
H13C H15B 2.4919 . no
H14A H13C 2.4845 . no
H14A H15B 2.5629 . no
H14B Rh1 3.0720 . no
H14B O1 2.3427 . no
H14B C16 2.9160 . no
H14B H15A 2.5243 . no
H14C H13A 2.5067 . no
H14C C19 2.9999 2_554 no
H15A Rh1 3.3228 . no
H15A C16 2.6239 . no
H15A C21 2.5545 . no
H15A H14B 2.5243 . no
H15B H13C 2.4919 . no
H15B H14A 2.5629 . no
H15C H13B 2.4774 . no
H15C H3 2.5585 5_556 no
H18 H13A 2.5028 1_556 no
H19 H10 2.5456 1_556 no
H19 C14 2.9943 4_545 no
H20 Rh1 3.0023 5_557 no
H20 N1 2.8144 5_557 no
H20 C1 2.9608 5_557 no
H20 C6 3.0621 5_557 no
H21 Rh1 2.9516 . no
H21 H9B 2.5326 . no
H21 C21 3.0633 5_557 no
H21 H21 2.2924 5_557 no

loop_
_geom_hbond_atom_site_label_D
_geom_hbond_atom_site_label_H
_geom_hbond_atom_site_label_A
_geom_hbond_site_symmetry_A
_geom_hbond_distance_DH
_geom_hbond_distance_HA
_geom_hbond_distance_DA
_geom_hbond_angle_DHA
_geom_hbond_publ_flag
C2 H2 O1 8_556 0.9309 2.3194 3.243(7) 171.49 no
C8 H8C O1 . 0.9600 2.3154 3.178(7) 149.17 no
C14 H14B O1 . 0.9599 2.3427 3.217(8) 151.20 no

loop_
_geom_torsion_atom_site_label_1
_geom_torsion_atom_site_label_2
_geom_torsion_atom_site_label_3
_geom_torsion_atom_site_label_4
_geom_torsion
_geom_torsion_publ_flag
N2 Rh1 O1 C16 102.0(4) no
N3 Rh1 O1 C16 -79.9(4) no
N2 Rh1 N1 C1 -0.6(3) no
N2 Rh1 N1 C5 180.0(10) no
N3 Rh1 N1 C1 -179.5(4) no
N3 Rh1 N1 C5 1.1(3) no
O1 Rh1 N2 C6 178.3(3) no
O1 Rh1 N2 C7 -1.9(4) no
N1 Rh1 N2 C6 0.2(3) no
N1 Rh1 N2 C7 179.9(4) no
N3 Rh1 N2 C6 3.1(7) no
N3 Rh1 N2 C7 -177.2(4) no
O1 Rh1 N3 C10 -178.5(4) no
O1 Rh1 N3 C12 -0.3(5) no
N1 Rh1 N3 C10 -0.4(4) no
N1 Rh1 N3 C12 177.8(5) no
N2 Rh1 N3 C10 -3.3(7) no
N2 Rh1 N3 C12 174.9(4) no
Rh1 O1 C16 C17 165.9(4) no
Rh1 O1 C16 C21 -12.6(7) no
Rh1 N1 C1 C2 -179.4(3) no
Rh1 N1 C1 C6 0.9(5) no
C5 N1 C1 C2 0.0(6) no
C5 N1 C1 C6 -179.7(4) no
Rh1 N1 C5 C4 179.9(6) no
Rh1 N1 C5 C10 -1.5(5) no
C1 N1 C5 C4 0.5(7) no
C1 N1 C5 C10 179.1(4) no
Rh1 N2 C6 C1 0.2(6) no
C7 N2 C6 C1 -179.6(4) no
Rh1 N2 C7 C8 53.6(6) no
Rh1 N2 C7 C9 -65.3(6) no
Rh1 N2 C7 C11 174.7(4) no
C6 N2 C7 C8 -126.7(5) no
C6 N2 C7 C9 114.3(5) no
C6 N2 C7 C11 -5.6(7) no
Rh1 N3 C10 C5 -0.3(6) no
C12 N3 C10 C5 -178.7(5) no
Rh1 N3 C12 C13 -169.3(4) no
Rh1 N3 C12 C14 -48.6(7) no
Rh1 N3 C12 C15 70.1(6) no
C10 N3 C12 C13 8.8(8) no
C10 N3 C12 C14 129.4(6) no
C10 N3 C12 C15 -111.8(6) no
C6 C1 C2 C3 179.7(5) no
N1 C1 C6 N2 -0.7(6) no
N1 C1 C2 C3 0.1(7) no
C2 C1 C6 N2 179.7(5) no
C1 C2 C3 C4 -0.5(8) no
C2 C3 C4 C5 1.0(9) no
C3 C4 C5 C10 -179.3(5) no
C3 C4 C5 N1 -1.0(8) no
C4 C5 C10 N3 179.6(5) no
N1 C5 C10 N3 1.1(7) no
O1 C16 C17 C18 -177.2(5) no
C21 C16 C17 C18 1.4(8) no
O1 C16 C21 C20 177.0(5) no
C17 C16 C21 C20 -1.5(8) no
C16 C17 C18 C19 -0.5(9) no
C17 C18 C19 C20 -0.3(9) no
C18 C19 C20 C21 0.1(9) no
C19 C20 C21 C16 0.8(9) no
